data_4074856
loop_
_publ_author_name
'Liang, Lan-Chang'
'Chien, Pin-Shu'
'Lin, Jia-Ming'
'Huang, Mei-Hui'
'Huang, Yu-Lun'
'Liao, Ju-Hsiou'

_publ_section_title
;
 Amido Pincer Complexes of Nickel(II): Synthesis, Structure, and Reactivity
;
_journal_coden_ASTM ORGND7
_journal_issue 6
_journal_name_full Organometallics
_journal_page_first 1399
_journal_page_last 1411
_journal_paper_doi 10.1021/om050943a
_journal_volume 25
_journal_year 2006
_chemical_compound_source 'Local laboratory'
_chemical_formula_moiety 'C40 H37 N Ni P2 '
_chemical_formula_sum 'C40 H37 N Ni P2'
_chemical_formula_weight 652.401
_space_group_IT_number 14
_symmetry_cell_setting monoclinic
_symmetry_space_group_name_Hall '-P 2yab'
_symmetry_space_group_name_H-M 'P 1 21/a 1'
_atom_sites_solution_primary direct
_atom_sites_solution_secondary difmap
_audit_creation_method maXus
_cell_angle_alpha 90.00
_cell_angle_beta 110.4889(9)
_cell_angle_gamma 90.00
_cell_formula_units_Z 4
_cell_length_a 17.1579(4)
_cell_length_b 9.4672(2)
_cell_length_c 22.0701(6)
_cell_measurement_reflns_used 66456
_cell_measurement_temperature 298
_cell_measurement_theta_max 25.028
_cell_measurement_theta_min 4.076
_cell_volume 3358.22(14)
_computing_cell_refinement 'HKL Scalepack (Otwinowski & Minor 1997)'
_computing_data_collection KappaCCD
_computing_data_reduction 'Denzo and Scalepak (Otwinowski & Minor, 1997)'
_computing_structure_refinement 'SHELXL-97 (Sheldrick, 1997)'
_computing_structure_solution 'SIR92 (Altomare et al., 1994)'
_diffrn_measured_fraction_theta_full 0.992
_diffrn_measured_fraction_theta_max 0.992
_diffrn_measurement_device KappaCCD
_diffrn_measurement_method CCD
_diffrn_orient_matrix_type X=UH
_diffrn_orient_matrix_UB_11 0.00067
_diffrn_orient_matrix_UB_12 0.05524
_diffrn_orient_matrix_UB_13 -0.02861
_diffrn_orient_matrix_UB_21 -0.03314
_diffrn_orient_matrix_UB_22 -0.04581
_diffrn_orient_matrix_UB_23 -0.08922
_diffrn_orient_matrix_UB_31 -0.04284
_diffrn_orient_matrix_UB_32 0.02198
_diffrn_orient_matrix_UB_33 0.00462
_diffrn_radiation_source 'fine-focus sealed tube'
_diffrn_radiation_type ' MoK\a'
_diffrn_radiation_wavelength_id all
_diffrn_reflns_av_R_equivalents 0.044
_diffrn_reflns_limit_h_max 20
_diffrn_reflns_limit_h_min -20
_diffrn_reflns_limit_k_max 10
_diffrn_reflns_limit_k_min -11
_diffrn_reflns_limit_l_max 26
_diffrn_reflns_limit_l_min -20
_diffrn_reflns_number 24984
_diffrn_reflns_theta_full 24.99
_diffrn_reflns_theta_max 24.99
_diffrn_reflns_theta_min 4.18
_exptl_absorpt_coefficient_mu 0.702
_exptl_absorpt_correction_T_max 0.829
_exptl_absorpt_correction_T_min 0.774
_exptl_absorpt_correction_type multi-scan
_exptl_absorpt_process_details
;
multi-scan from symmetry-related measurements
 Sortav (Blessing 1995)
;
_exptl_crystal_colour brown
_exptl_crystal_density_diffrn 1.290
_exptl_crystal_density_method 'not measured'
_exptl_crystal_description Cube
_refine_diff_density_max 0.442
_refine_diff_density_min -0.290
_refine_diff_density_rms 0.046
_refine_ls_extinction_method none
_refine_ls_goodness_of_fit_ref 0.997
_refine_ls_hydrogen_treatment refxyz
_refine_ls_matrix_type full
_refine_ls_number_parameters 397
_refine_ls_number_reflns 5870
_refine_ls_number_restraints 0
_refine_ls_restrained_S_all 0.997
_refine_ls_R_factor_all 0.0617
_refine_ls_R_factor_gt 0.0419
_refine_ls_shift/su_max 0.001
_refine_ls_shift/su_mean 0.000
_refine_ls_structure_factor_coef Fsqd
_refine_ls_weighting_details 'calc w=1/[\s^2^(Fo^2^)+ (0.1000P)^2^+0.0000P] where P=(Fo^2^+2Fc^2^)/3'
_refine_ls_weighting_scheme calc
_refine_ls_wR_factor_gt 0.1269
_refine_ls_wR_factor_ref 0.1418
_reflns_number_gt 4592
_reflns_number_total 5870
_reflns_threshold_expression >2sigma(I)
_cod_data_source_file om050943asi20051115_044705.cif
_cod_data_source_block global
_cod_depositor_comments
;
The following automatic conversions were performed:

'_symmetry_cell_setting' value 'Monoclinic' changed to 'monoclinic'
according to /home/saulius/struct/CIF-dictionaries/cif_core.dic
dictionary named 'cif_core.dic' version 2.4.1 from 2010-06-29.

Automatic conversion script
Id: cif_fix_values 1715 2011-07-08 13:25:40Z adriana 
;
_cod_original_sg_symbol_H-M 'P 21/a        '
_cod_original_formula_sum 'C40 H37 N Ni P2 '
_cod_database_code 4074856

loop_
_symmetry_equiv_pos_as_xyz
+X,+Y,+Z
-X,-Y,-Z
'-X+ 1/2,+Y+ 1/2,-Z'
'+X+ 1/2,-Y+ 1/2,+Z'

loop_
_atom_site_label
_atom_site_type_symbol
_atom_site_fract_x
_atom_site_fract_y
_atom_site_fract_z
_atom_site_U_iso_or_equiv
_atom_site_adp_type
_atom_site_occupancy
_atom_site_symmetry_multiplicity
_atom_site_calc_flag
_atom_site_refinement_flags
Ni1 Ni 0.56409(2) 0.22923(4) 0.750649(18) 0.03823(16) Uani 1 1 d .
P1 P 0.46243(5) 0.24176(8) 0.65882(4) 0.0384(2) Uani 1 1 d .
P2 P 0.67984(4) 0.17414(8) 0.82799(4) 0.0394(2) Uani 1 1 d .
N1 N 0.55636(13) 0.0262(2) 0.73077(12) 0.0411(6) Uani 1 1 d .
C1 C 0.37010(16) 0.3522(3) 0.63644(14) 0.0388(6) Uani 1 1 d .
C2 C 0.3313(2) 0.3711(4) 0.68141(17) 0.0548(8) Uani 1 1 d .
C3 C 0.2557(2) 0.4376(4) 0.66478(19) 0.0639(10) Uani 1 1 d .
C4 C 0.2186(2) 0.4906(4) 0.60432(19) 0.0669(10) Uani 1 1 d .
C5 C 0.2564(2) 0.4767(6) 0.5603(2) 0.0893(15) Uani 1 1 d .
C6 C 0.3328(2) 0.4065(5) 0.57580(17) 0.0692(11) Uani 1 1 d .
C7 C 0.50246(18) 0.2630(3) 0.59262(16) 0.0453(7) Uani 1 1 d .
C8 C 0.5628(2) 0.3651(4) 0.59888(19) 0.0677(10) Uani 1 1 d .
C9 C 0.5939(3) 0.3844(6) 0.5493(3) 0.0894(14) Uani 1 1 d .
C10 C 0.5674(3) 0.3025(6) 0.4950(3) 0.0858(14) Uani 1 1 d .
C11 C 0.5087(3) 0.2033(5) 0.4888(2) 0.0878(13) Uani 1 1 d .
C12 C 0.4763(3) 0.1813(5) 0.5376(2) 0.0732(11) Uani 1 1 d .
C13 C 0.42137(17) 0.0638(3) 0.65254(14) 0.0404(7) Uani 1 1 d .
C14 C 0.34111(18) 0.0219(4) 0.61751(16) 0.0507(8) Uani 1 1 d .
C15 C 0.3166(2) -0.1159(4) 0.62113(18) 0.0585(9) Uani 1 1 d .
C16 C 0.3725(2) -0.2099(4) 0.66123(19) 0.0574(9) Uani 1 1 d .
C17 C 0.45261(19) -0.1702(3) 0.69699(16) 0.0500(8) Uani 1 1 d .
C18 C 0.47977(17) -0.0300(3) 0.69359(14) 0.0402(7) Uani 1 1 d .
C19 C 0.62769(16) -0.0573(3) 0.75241(14) 0.0391(6) Uani 1 1 d .
C20 C 0.63854(19) -0.1873(3) 0.72535(16) 0.0480(7) Uani 1 1 d .
C21 C 0.7142(2) -0.2571(3) 0.74816(19) 0.0576(9) Uani 1 1 d .
C22 C 0.7801(2) -0.2033(4) 0.79843(19) 0.0602(9) Uani 1 1 d .
C23 C 0.77169(19) -0.0753(4) 0.82547(16) 0.0528(8) Uani 1 1 d .
C24 C 0.69681(17) -0.0017(3) 0.80263(14) 0.0409(7) Uani 1 1 d .
C25 C 0.67770(17) 0.1520(3) 0.90958(14) 0.0425(7) Uani 1 1 d .
C26 C 0.64371(19) 0.0304(4) 0.92452(16) 0.0533(8) Uani 1 1 d .
C27 C 0.6334(2) 0.0157(5) 0.9839(2) 0.0707(10) Uani 1 1 d .
C28 C 0.6590(3) 0.1216(6) 1.0287(2) 0.0812(13) Uani 1 1 d .
C29 C 0.6925(3) 0.2417(6) 1.0146(2) 0.0896(15) Uani 1 1 d .
C30 C 0.7013(2) 0.2590(4) 0.95509(18) 0.0639(10) Uani 1 1 d .
C31 C 0.77548(18) 0.2708(3) 0.83744(15) 0.0419(7) Uani 1 1 d .
C32 C 0.8485(2) 0.2511(4) 0.88977(19) 0.0559(9) Uani 1 1 d .
C33 C 0.9215(2) 0.3195(4) 0.89097(19) 0.0639(10) Uani 1 1 d .
C34 C 0.9200(2) 0.4066(4) 0.8405(2) 0.0640(10) Uani 1 1 d .
C35 C 0.8487(2) 0.4262(4) 0.78948(19) 0.0569(9) Uani 1 1 d .
C36 C 0.77571(19) 0.3587(3) 0.78742(16) 0.0476(7) Uani 1 1 d .
C37 C 0.5648(2) 0.4310(3) 0.77282(19) 0.0564(9) Uani 1 1 d .
C38 C 0.5374(3) 0.4535(5) 0.8312(2) 0.0919(14) Uani 1 1 d .
C39 C 0.5486(4) 0.5962(6) 0.8598(3) 0.1178(19) Uani 1 1 d .
C40 C 0.5292(5) 0.6124(8) 0.9199(3) 0.159(3) Uani 1 1 d .
H2 H 0.3577 0.3368 0.7248 0.066 Uiso 1 1 d R
H3 H 0.2292 0.4466 0.6964 0.077 Uiso 1 1 d R
H4 H 0.1658 0.5373 0.5934 0.080 Uiso 1 1 d R
H5 H 0.2303 0.5159 0.5178 0.107 Uiso 1 1 d R
H6 H 0.3596 0.3959 0.5445 0.083 Uiso 1 1 d R
H8 H 0.5802 0.4220 0.6373 0.081 Uiso 1 1 d R
H9 H 0.6353 0.4555 0.5534 0.107 Uiso 1 1 d R
H10 H 0.5906 0.3163 0.4617 0.103 Uiso 1 1 d R
H11 H 0.4893 0.1481 0.4499 0.105 Uiso 1 1 d R
H12 H 0.4363 0.1082 0.5344 0.088 Uiso 1 1 d R
H14 H 0.3030 0.0897 0.5905 0.061 Uiso 1 1 d R
H15 H 0.2614 -0.1459 0.5956 0.070 Uiso 1 1 d R
H16 H 0.3543 -0.3044 0.6649 0.069 Uiso 1 1 d R
H17 H 0.4907 -0.2388 0.7235 0.060 Uiso 1 1 d R
H20 H 0.5922 -0.2282 0.6917 0.058 Uiso 1 1 d R
H21 H 0.7216 -0.3446 0.7289 0.069 Uiso 1 1 d R
H22 H 0.8314 -0.2549 0.8150 0.072 Uiso 1 1 d R
H23 H 0.8179 -0.0333 0.8589 0.063 Uiso 1 1 d R
H26 H 0.6291 -0.0444 0.8932 0.064 Uiso 1 1 d R
H27 H 0.6067 -0.0668 0.9927 0.085 Uiso 1 1 d R
H28 H 0.6533 0.1087 1.0701 0.097 Uiso 1 1 d R
H29 H 0.7112 0.3144 1.0468 0.108 Uiso 1 1 d R
H30 H 0.7236 0.3447 0.9443 0.077 Uiso 1 1 d R
H32 H 0.8492 0.1897 0.9246 0.067 Uiso 1 1 d R
H33 H 0.9720 0.3057 0.9273 0.077 Uiso 1 1 d R
H34 H 0.9703 0.4530 0.8417 0.077 Uiso 1 1 d R
H35 H 0.8479 0.4863 0.7543 0.068 Uiso 1 1 d R
H36 H 0.7256 0.3747 0.7511 0.057 Uiso 1 1 d R
H37A H 0.6204 0.4665 0.7836 0.068 Uiso 1 1 d R
H37B H 0.5283 0.4814 0.7361 0.068 Uiso 1 1 d R
H38A H 0.4790 0.4330 0.8178 0.110 Uiso 1 1 d R
H38B H 0.5676 0.3892 0.8649 0.110 Uiso 1 1 d R
H39A H 0.6058 0.6224 0.8696 0.141 Uiso 1 1 d R
H39B H 0.5135 0.6609 0.8286 0.141 Uiso 1 1 d R
H40A H 0.5383 0.7071 0.9364 0.191 Uiso 1 1 d R
H40B H 0.5643 0.5486 0.9515 0.191 Uiso 1 1 d R
H40C H 0.4719 0.5871 0.9105 0.191 Uiso 1 1 d R

loop_
_atom_site_aniso_label
_atom_site_aniso_U_11
_atom_site_aniso_U_22
_atom_site_aniso_U_33
_atom_site_aniso_U_23
_atom_site_aniso_U_13
_atom_site_aniso_U_12
Ni1 0.0400(2) 0.0353(2) 0.0379(3) 0.00060(15) 0.01176(17) 0.00043(14)
P1 0.0389(4) 0.0401(4) 0.0368(4) 0.0037(3) 0.0140(3) -0.0008(3)
P2 0.0406(4) 0.0414(4) 0.0350(4) 0.0009(3) 0.0117(3) 0.0008(3)
N1 0.0422(13) 0.0341(13) 0.0455(15) -0.0002(11) 0.0136(11) -0.0003(10)
C1 0.0365(14) 0.0409(16) 0.0382(16) 0.0023(13) 0.0121(12) -0.0027(12)
C2 0.066(2) 0.060(2) 0.0441(19) 0.0121(16) 0.0260(16) 0.0119(16)
C3 0.066(2) 0.071(2) 0.067(2) 0.0038(19) 0.0388(19) 0.0131(18)
C4 0.0440(18) 0.085(3) 0.067(3) 0.000(2) 0.0129(17) 0.0178(17)
C5 0.074(3) 0.137(4) 0.052(2) 0.023(3) 0.016(2) 0.045(3)
C6 0.063(2) 0.103(3) 0.045(2) 0.020(2) 0.0247(17) 0.029(2)
C7 0.0429(16) 0.0510(18) 0.0476(19) 0.0097(14) 0.0229(14) 0.0044(13)
C8 0.064(2) 0.086(3) 0.058(2) 0.004(2) 0.0264(18) -0.0214(19)
C9 0.072(3) 0.114(4) 0.096(4) 0.022(3) 0.046(3) -0.020(2)
C10 0.094(3) 0.105(4) 0.086(3) 0.018(3) 0.067(3) 0.012(3)
C11 0.126(4) 0.088(3) 0.072(3) -0.010(2) 0.063(3) -0.008(3)
C12 0.093(3) 0.077(3) 0.064(3) -0.009(2) 0.046(2) -0.017(2)
C13 0.0453(15) 0.0414(16) 0.0363(16) 0.0016(13) 0.0166(13) -0.0056(12)
C14 0.0448(16) 0.056(2) 0.0464(19) 0.0005(15) 0.0097(14) -0.0052(14)
C15 0.0507(18) 0.058(2) 0.061(2) -0.0067(17) 0.0131(16) -0.0166(16)
C16 0.061(2) 0.0455(18) 0.071(2) -0.0047(17) 0.0290(18) -0.0157(16)
C17 0.0551(18) 0.0434(17) 0.053(2) 0.0033(15) 0.0202(15) -0.0067(14)
C18 0.0433(15) 0.0417(16) 0.0400(17) -0.0006(13) 0.0198(12) -0.0043(12)
C19 0.0449(15) 0.0339(15) 0.0433(17) 0.0059(13) 0.0213(13) 0.0006(12)
C20 0.0535(17) 0.0413(17) 0.0520(19) -0.0007(14) 0.0221(15) 0.0009(14)
C21 0.068(2) 0.0388(18) 0.073(3) -0.0010(16) 0.034(2) 0.0051(15)
C22 0.057(2) 0.053(2) 0.069(2) 0.0078(18) 0.0183(18) 0.0174(16)
C23 0.0523(18) 0.054(2) 0.0477(19) 0.0042(15) 0.0123(15) 0.0111(15)
C24 0.0451(15) 0.0413(16) 0.0393(16) 0.0043(13) 0.0187(13) 0.0057(12)
C25 0.0428(15) 0.0512(18) 0.0335(16) 0.0017(13) 0.0133(13) 0.0038(13)
C26 0.0548(18) 0.060(2) 0.046(2) 0.0092(16) 0.0185(15) 0.0037(15)
C27 0.079(2) 0.079(3) 0.061(3) 0.020(2) 0.032(2) 0.004(2)
C28 0.083(3) 0.120(4) 0.048(2) 0.008(3) 0.033(2) -0.001(3)
C29 0.099(3) 0.126(4) 0.049(3) -0.025(2) 0.033(2) -0.018(3)
C30 0.072(2) 0.075(3) 0.049(2) -0.0148(18) 0.0258(18) -0.0143(18)
C31 0.0417(16) 0.0445(16) 0.0427(18) -0.0044(13) 0.0188(14) 0.0010(12)
C32 0.0514(19) 0.063(2) 0.052(2) -0.0021(16) 0.0157(16) 0.0023(15)
C33 0.0436(18) 0.078(3) 0.065(2) -0.016(2) 0.0124(17) -0.0012(17)
C34 0.050(2) 0.066(2) 0.083(3) -0.013(2) 0.033(2) -0.0084(17)
C35 0.059(2) 0.055(2) 0.070(2) -0.0001(18) 0.0382(19) 0.0002(15)
C36 0.0512(17) 0.0464(18) 0.0480(19) -0.0001(15) 0.0206(14) 0.0032(14)
C37 0.0584(19) 0.0372(17) 0.073(2) -0.0058(16) 0.0216(17) 0.0030(14)
C38 0.120(4) 0.073(3) 0.084(3) -0.016(2) 0.036(3) 0.012(3)
C39 0.188(6) 0.090(4) 0.090(4) -0.021(3) 0.067(4) 0.012(4)
C40 0.215(8) 0.154(6) 0.109(5) -0.059(5) 0.057(5) 0.000(5)

loop_
_atom_type_symbol
_atom_type_description
_atom_type_scat_dispersion_real
_atom_type_scat_dispersion_imag
_atom_type_scat_source
C C 0.0033 0.0016 'International Tables Vol C Tables 4.2.6.8 and 6.1.1.4'
H H 0.0000 0.0000 'International Tables Vol C Tables 4.2.6.8 and 6.1.1.4'
N N 0.0061 0.0033 'International Tables Vol C Tables 4.2.6.8 and 6.1.1.4'
Ni Ni 0.3393 1.1124 'International Tables Vol C Tables 4.2.6.8 and 6.1.1.4'
P P 0.1023 0.0942 'International Tables Vol C Tables 4.2.6.8 and 6.1.1.4'

loop_
_diffrn_radiation_wavelength
0.71073

loop_
_geom_angle_atom_site_label_1
_geom_angle_atom_site_label_2
_geom_angle_atom_site_label_3
_geom_angle
N1 Ni1 C37 175.76(12)
N1 Ni1 P1 82.84(7)
C37 Ni1 P1 96.45(11)
N1 Ni1 P2 84.99(7)
C37 Ni1 P2 96.46(11)
P1 Ni1 P2 163.76(3)
C13 P1 C1 103.63(13)
C13 P1 C7 106.60(14)
C1 P1 C7 104.77(14)
C13 P1 Ni1 100.65(10)
C1 P1 Ni1 128.76(10)
C7 P1 Ni1 110.41(10)
C24 P2 C25 105.09(14)
C24 P2 C31 105.09(13)
C25 P2 C31 105.81(14)
C24 P2 Ni1 100.29(10)
C25 P2 Ni1 118.17(9)
C31 P2 Ni1 120.35(10)
C18 N1 C19 121.4(2)
C18 N1 Ni1 118.84(18)
C19 N1 Ni1 119.71(18)
C6 C1 C2 118.4(3)
C6 C1 P1 123.2(2)
C2 C1 P1 118.1(2)
C3 C2 C1 120.9(3)
C4 C3 C2 120.5(3)
C5 C4 C3 119.6(3)
C4 C5 C6 120.9(4)
C1 C6 C5 119.7(3)
C12 C7 C8 118.7(3)
C12 C7 P1 123.1(3)
C8 C7 P1 118.2(3)
C7 C8 C9 119.5(4)
C10 C9 C8 121.0(4)
C11 C10 C9 119.5(4)
C10 C11 C12 120.9(4)
C7 C12 C11 120.3(4)
C14 C13 C18 121.7(3)
C14 C13 P1 126.5(2)
C18 C13 P1 111.6(2)
C13 C14 C15 120.2(3)
C16 C15 C14 119.3(3)
C17 C16 C15 121.5(3)
C16 C17 C18 120.4(3)
N1 C18 C13 116.9(3)
N1 C18 C17 126.0(3)
C13 C18 C17 116.9(3)
N1 C19 C20 125.5(3)
N1 C19 C24 117.0(3)
C20 C19 C24 117.3(3)
C21 C20 C19 120.6(3)
C22 C21 C20 121.2(3)
C21 C22 C23 119.5(3)
C22 C23 C24 120.4(3)
C23 C24 C19 120.9(3)
C23 C24 P2 125.2(2)
C19 C24 P2 113.8(2)
C26 C25 C30 118.5(3)
C26 C25 P2 119.1(2)
C30 C25 P2 122.0(3)
C25 C26 C27 120.8(4)
C28 C27 C26 119.6(4)
C29 C28 C27 120.2(4)
C28 C29 C30 120.8(4)
C25 C30 C29 120.1(4)
C36 C31 C32 119.4(3)
C36 C31 P2 117.6(2)
C32 C31 P2 122.7(3)
C31 C32 C33 119.6(3)
C34 C33 C32 119.8(3)
C35 C34 C33 120.7(3)
C34 C35 C36 120.3(3)
C31 C36 C35 120.2(3)
C38 C37 Ni1 111.5(3)
C39 C38 C37 117.1(4)
C40 C39 C38 116.2(5)
C3 C2 H2 119.6
C1 C2 H2 119.5
C4 C3 H3 120.2
C2 C3 H3 119.3
C5 C4 H4 120.9
C3 C4 H4 119.6
C4 C5 H5 119.2
C6 C5 H5 119.9
C1 C6 H6 119.2
C5 C6 H6 121.1
C7 C8 H8 118.0
C9 C8 H8 122.4
C10 C9 H9 119.3
C8 C9 H9 119.6
C11 C10 H10 120.8
C9 C10 H10 119.6
C10 C11 H11 118.9
C12 C11 H11 120.2
C7 C12 H12 118.3
C11 C12 H12 121.4
C13 C14 H14 119.0
C15 C14 H14 120.8
C16 C15 H15 120.5
C14 C15 H15 120.2
C17 C16 H16 119.6
C15 C16 H16 118.8
C16 C17 H17 119.6
C18 C17 H17 119.9
C21 C20 H20 120.4
C19 C20 H20 119.0
C22 C21 H21 118.6
C20 C21 H21 120.2
C21 C22 H22 120.3
C23 C22 H22 120.2
C22 C23 H23 120.8
C24 C23 H23 118.7
C25 C26 H26 118.0
C27 C26 H26 121.2
C28 C27 H27 120.3
C26 C27 H27 120.0
C29 C28 H28 121.1
C27 C28 H28 118.8
C28 C29 H29 119.3
C30 C29 H29 119.9
C25 C30 H30 118.6
C29 C30 H30 121.3
C31 C32 H32 120.2
C33 C32 H32 120.2
C34 C33 H33 120.7
C32 C33 H33 119.5
C35 C34 H34 120.1
C33 C34 H34 119.3
C34 C35 H35 120.5
C36 C35 H35 119.2
C31 C36 H36 120.6
C35 C36 H36 119.2
C38 C37 H37A 108.3
Ni1 C37 H37A 108.7
C38 C37 H37B 109.8
Ni1 C37 H37B 109.1
H37A C37 H37B 109.5
C39 C38 H38A 106.4
C37 C38 H38A 107.9
C39 C38 H38B 107.1
C37 C38 H38B 108.8
H38A C38 H38B 109.4
C40 C39 H39A 107.7
C38 C39 H39A 107.6
C40 C39 H39B 107.1
C38 C39 H39B 108.8
H39A C39 H39B 109.4
C39 C40 H40A 112.2
C39 C40 H40B 107.7
H40A C40 H40B 109.6
C39 C40 H40C 108.3
H40A C40 H40C 109.4
H40B C40 H40C 109.5

loop_
_geom_bond_atom_site_label_1
_geom_bond_atom_site_label_2
_geom_bond_distance
Ni1 N1 1.966(2)
Ni1 C37 1.971(3)
Ni1 P1 2.1655(8)
Ni1 P2 2.1811(8)
P1 C13 1.813(3)
P1 C1 1.816(3)
P1 C7 1.830(3)
P2 C24 1.812(3)
P2 C25 1.826(3)
P2 C31 1.826(3)
N1 C18 1.389(4)
N1 C19 1.393(3)
C1 C6 1.366(4)
C1 C2 1.387(4)
C2 C3 1.370(5)
C3 C4 1.357(5)
C4 C5 1.349(5)
C5 C6 1.401(5)
C7 C12 1.377(5)
C7 C8 1.388(5)
C8 C9 1.388(5)
C9 C10 1.364(7)
C10 C11 1.348(7)
C11 C12 1.389(5)
C13 C14 1.381(4)
C13 C18 1.406(4)
C14 C15 1.382(5)
C15 C16 1.378(5)
C16 C17 1.376(4)
C17 C18 1.417(4)
C19 C20 1.408(4)
C19 C24 1.411(4)
C20 C21 1.384(5)
C21 C22 1.375(5)
C22 C23 1.381(5)
C23 C24 1.392(4)
C25 C26 1.382(5)
C25 C30 1.383(5)
C26 C27 1.389(5)
C27 C28 1.369(6)
C28 C29 1.359(6)
C29 C30 1.384(6)
C31 C36 1.383(4)
C31 C32 1.387(5)
C32 C33 1.402(5)
C33 C34 1.379(5)
C34 C35 1.354(5)
C35 C36 1.393(4)
C37 C38 1.533(6)
C38 C39 1.476(6)
C39 C40 1.482(8)
C2 H2 0.9614
C3 H3 0.9604
C4 H4 0.9599
C5 H5 0.9613
C6 H6 0.9597
C8 H8 0.9594
C9 H9 0.9596
C10 H10 0.9594
C11 H11 0.9596
C12 H12 0.9597
C14 H14 0.9601
C15 H15 0.9598
C16 H16 0.9604
C17 H17 0.9610
C20 H20 0.9595
C21 H21 0.9600
C22 H22 0.9601
C23 H23 0.9596
C26 H26 0.9593
C27 H27 0.9591
C28 H28 0.9601
C29 H29 0.9602
C30 H30 0.9619
C32 H32 0.9599
C33 H33 0.9611
C34 H34 0.9605
C35 H35 0.9591
C36 H36 0.9600
C37 H37A 0.9595
C37 H37B 0.9596
C38 H38A 0.9601
C38 H38B 0.9604
C39 H39A 0.9607
C39 H39B 0.9601
C40 H40A 0.9597
C40 H40B 0.9591
C40 H40C 0.9614
